data_1555773
loop_
_publ_author_name
'Luo, Hejiang'
'Chen, Kai'
'Jiang, Huanfeng'
'Zhu, Shifa'

_publ_section_title
;
 A Route to Polysubstituted Aziridines from Carbenes and Imines through a
 Nondiazo Approach.
;
_journal_issue 20
_journal_name_full 'Organic letters'
_journal_page_first 5208
_journal_page_last 5211
_journal_paper_doi 10.1021/acs.orglett.6b02429
_journal_volume 18
_journal_year 2016
_chemical_formula_sum 'C28 H25 N O2'
_chemical_formula_weight 407.49
_space_group_crystal_system triclinic
_space_group_IT_number 2
_space_group_name_Hall '-P 1'
_space_group_name_H-M_alt 'P -1'
_atom_sites_solution_hydrogens geom
_audit_creation_method SHELXL-2013
_cell_angle_alpha 64.365(4)
_cell_angle_beta 68.380(4)
_cell_angle_gamma 81.920(4)
_cell_formula_units_Z 2
_cell_length_a 9.920(2)
_cell_length_b 11.199(2)
_cell_length_c 12.122(2)
_cell_measurement_reflns_used 1604
_cell_measurement_temperature 293(2)
_cell_measurement_theta_max 49.435
_cell_measurement_theta_min 4.418
_cell_volume 1128.4(4)
_computing_cell_refinement 'Bruker SMART'
_computing_data_collection 'Bruker SMART'
_computing_data_reduction 'Bruker SHELXTL'
_computing_molecular_graphics 'Bruker SHELXTL'
_computing_publication_material 'Bruker SHELXTL'
_computing_structure_refinement 'SHELXL-2013 (Sheldrick, 2013)'
_computing_structure_solution 'Bruker SHELXTL'
_diffrn_ambient_temperature 293(2)
_diffrn_measured_fraction_theta_full 0.998
_diffrn_measured_fraction_theta_max 0.998
_diffrn_measurement_device_type 'CCD area detector'
_diffrn_measurement_method 'phi and omega scans'
_diffrn_radiation_type MoK\a
_diffrn_radiation_wavelength 0.71073
_diffrn_reflns_av_R_equivalents 0.0250
_diffrn_reflns_av_unetI/netI 0.0468
_diffrn_reflns_Laue_measured_fraction_full 0.998
_diffrn_reflns_Laue_measured_fraction_max 0.998
_diffrn_reflns_limit_h_max 12
_diffrn_reflns_limit_h_min -11
_diffrn_reflns_limit_k_max 10
_diffrn_reflns_limit_k_min -13
_diffrn_reflns_limit_l_max 14
_diffrn_reflns_limit_l_min -14
_diffrn_reflns_number 6489
_diffrn_reflns_point_group_measured_fraction_full 0.998
_diffrn_reflns_point_group_measured_fraction_max 0.998
_diffrn_reflns_theta_full 25.242
_diffrn_reflns_theta_max 25.498
_diffrn_reflns_theta_min 1.985
_exptl_absorpt_coefficient_mu 0.075
_exptl_absorpt_correction_T_max 0.7456
_exptl_absorpt_correction_T_min 0.6369
_exptl_absorpt_correction_type multi-scan
_exptl_absorpt_process_details sadabs
_exptl_crystal_colour colorless
_exptl_crystal_density_diffrn 1.199
_exptl_crystal_description prismatic
_exptl_crystal_F_000 432
_exptl_crystal_size_max 0.220
_exptl_crystal_size_mid 0.180
_exptl_crystal_size_min 0.130
_refine_diff_density_max 0.200
_refine_diff_density_min -0.149
_refine_diff_density_rms 0.034
_refine_ls_extinction_method none
_refine_ls_goodness_of_fit_ref 1.028
_refine_ls_hydrogen_treatment constr
_refine_ls_matrix_type full
_refine_ls_number_parameters 283
_refine_ls_number_reflns 4186
_refine_ls_number_restraints 0
_refine_ls_restrained_S_all 1.028
_refine_ls_R_factor_all 0.0754
_refine_ls_R_factor_gt 0.0506
_refine_ls_shift/su_max 0.001
_refine_ls_shift/su_mean 0.000
_refine_ls_structure_factor_coef Fsqd
_refine_ls_weighting_details 'w=1/[\s^2^(Fo^2^)+(0.0731P)^2^+0.0599P] where P=(Fo^2^+2Fc^2^)/3'
_refine_ls_weighting_scheme calc
_refine_ls_wR_factor_gt 0.1298
_refine_ls_wR_factor_ref 0.1447
_reflns_Friedel_coverage 0.000
_reflns_number_gt 2900
_reflns_number_total 4186
_reflns_threshold_expression 'I > 2\s(I)'
_cod_data_source_file ol6b02429_si_002.cif
_cod_data_source_block cd16243
_cod_database_code 1555773
_shelx_space_group_comment
; 
The symmetry employed for this shelxl refinement is uniquely defined 
by the following loop, which should always be used as a source of 
symmetry information in preference to the above space-group names. 
They are only intended as comments. 
;
_shelx_estimated_absorpt_t_min 0.984
_shelx_estimated_absorpt_t_max 0.990
_shelxl_version_number 2013-4

loop_
_space_group_symop_operation_xyz
'x, y, z'
'-x, -y, -z'

loop_
_atom_site_label
_atom_site_type_symbol
_atom_site_fract_x
_atom_site_fract_y
_atom_site_fract_z
_atom_site_U_iso_or_equiv
_atom_site_adp_type
_atom_site_occupancy
_atom_site_site_symmetry_order
_atom_site_calc_flag
_atom_site_refinement_flags_posn
_atom_site_refinement_flags_adp
N1 N 0.83586(16) 0.78963(14) 0.52385(14) 0.0447(4) Uani 1 1 d . .
O1 O 0.68788(14) 0.68143(12) 0.40811(12) 0.0495(4) Uani 1 1 d . .
O2 O 0.6909(3) 0.36588(19) 0.30473(19) 0.1064(7) Uani 1 1 d . .
C1 C 0.6816(2) 0.6003(2) 0.35270(18) 0.0500(5) Uani 1 1 d . .
C2 C 0.7027(2) 0.4741(2) 0.42918(19) 0.0492(5) Uani 1 1 d . .
C3 C 0.7251(2) 0.47763(19) 0.53743(18) 0.0482(5) Uani 1 1 d . .
H3 H 0.7424 0.4055 0.6066 0.058 Uiso 1 1 calc R U
C4 C 0.7168(2) 0.60429(18) 0.52059(17) 0.0436(4) Uani 1 1 d . .
C5 C 0.7399(2) 0.67209(18) 0.59321(17) 0.0434(4) Uani 1 1 d . .
C6 C 0.68004(19) 0.81087(17) 0.56777(17) 0.0429(4) Uani 1 1 d . .
H6 H 0.6382 0.8468 0.4983 0.052 Uiso 1 1 calc R U
C7 C 0.61431(19) 0.86100(16) 0.67111(16) 0.0408(4) Uani 1 1 d . .
C8 C 0.4697(2) 0.8907(2) 0.7033(2) 0.0549(5) Uani 1 1 d . .
H8 H 0.4153 0.8787 0.6605 0.066 Uiso 1 1 calc R U
C9 C 0.4038(2) 0.9380(2) 0.7979(2) 0.0656(6) Uani 1 1 d . .
H9 H 0.3058 0.9576 0.8185 0.079 Uiso 1 1 calc R U
C10 C 0.4823(2) 0.9559(2) 0.8610(2) 0.0665(6) Uani 1 1 d . .
H10 H 0.4384 0.9881 0.9248 0.080 Uiso 1 1 calc R U
C11 C 0.6259(2) 0.9263(2) 0.8303(2) 0.0697(7) Uani 1 1 d . .
H11 H 0.6795 0.9377 0.8741 0.084 Uiso 1 1 calc R U
C12 C 0.6924(2) 0.8797(2) 0.7351(2) 0.0586(6) Uani 1 1 d . .
H12 H 0.7907 0.8609 0.7143 0.070 Uiso 1 1 calc R U
C13 C 0.7484(2) 0.58174(18) 0.72385(18) 0.0471(5) Uani 1 1 d . .
C14 C 0.8704(3) 0.5780(2) 0.7530(2) 0.0678(6) Uani 1 1 d . .
H14 H 0.9515 0.6298 0.6893 0.081 Uiso 1 1 calc R U
C15 C 0.8740(4) 0.4974(3) 0.8769(3) 0.0881(9) Uani 1 1 d . .
H15 H 0.9569 0.4958 0.8962 0.106 Uiso 1 1 calc R U
C16 C 0.7552(4) 0.4204(3) 0.9705(3) 0.0853(9) Uani 1 1 d . .
H16 H 0.7568 0.3676 1.0540 0.102 Uiso 1 1 calc R U
C17 C 0.6350(3) 0.4209(2) 0.9417(2) 0.0762(7) Uani 1 1 d . .
H17 H 0.5558 0.3661 1.0048 0.091 Uiso 1 1 calc R U
C18 C 0.6299(3) 0.5020(2) 0.8197(2) 0.0615(6) Uani 1 1 d . .
H18 H 0.5463 0.5033 0.8015 0.074 Uiso 1 1 calc R U
C19 C 0.7024(2) 0.3563(2) 0.4042(2) 0.0637(6) Uani 1 1 d . .
C20 C 0.7156(3) 0.2259(2) 0.5060(3) 0.0845(8) Uani 1 1 d . .
H20A H 0.7095 0.1574 0.4804 0.127 Uiso 1 1 calc R U
H20B H 0.6386 0.2135 0.5867 0.127 Uiso 1 1 calc R U
H20C H 0.8074 0.2221 0.5170 0.127 Uiso 1 1 calc R U
C21 C 0.6556(3) 0.6666(2) 0.2278(2) 0.0735(7) Uani 1 1 d . .
H21A H 0.6861 0.6107 0.1817 0.110 Uiso 1 1 calc R U
H21B H 0.7097 0.7489 0.1762 0.110 Uiso 1 1 calc R U
H21C H 0.5540 0.6835 0.2441 0.110 Uiso 1 1 calc R U
C22 C 0.91777(19) 0.83947(18) 0.38889(18) 0.0425(4) Uani 1 1 d . .
C23 C 0.9194(2) 0.97315(19) 0.31343(18) 0.0469(5) Uani 1 1 d . .
H23 H 0.8620 1.0279 0.3515 0.056 Uiso 1 1 calc R U
C24 C 1.0032(2) 1.0286(2) 0.18328(19) 0.0530(5) Uani 1 1 d . .
C25 C 1.0865(2) 0.9453(3) 0.1283(2) 0.0627(6) Uani 1 1 d . .
H25 H 1.1422 0.9799 0.0400 0.075 Uiso 1 1 calc R U
C26 C 1.0876(2) 0.8123(3) 0.2026(2) 0.0667(6) Uani 1 1 d . .
H26 H 1.1451 0.7578 0.1643 0.080 Uiso 1 1 calc R U
C27 C 1.0052(2) 0.7577(2) 0.3333(2) 0.0554(5) Uani 1 1 d . .
H27 H 1.0081 0.6675 0.3834 0.067 Uiso 1 1 calc R U
C28 C 1.0048(3) 1.1752(3) 0.1048(2) 0.0812(7) Uani 1 1 d . .
H28A H 0.9300 1.2147 0.1548 0.122 Uiso 1 1 calc R U
H28B H 0.9880 1.1925 0.0262 0.122 Uiso 1 1 calc R U
H28C H 1.0974 1.2124 0.0831 0.122 Uiso 1 1 calc R U

loop_
_atom_site_aniso_label
_atom_site_aniso_U_11
_atom_site_aniso_U_22
_atom_site_aniso_U_33
_atom_site_aniso_U_23
_atom_site_aniso_U_13
_atom_site_aniso_U_12
N1 0.0488(9) 0.0423(9) 0.0468(9) -0.0241(7) -0.0154(7) 0.0059(7)
O1 0.0587(8) 0.0461(8) 0.0500(8) -0.0243(6) -0.0205(6) 0.0017(6)
O2 0.174(2) 0.0925(14) 0.0931(14) -0.0620(12) -0.0588(14) -0.0010(12)
C1 0.0528(12) 0.0568(13) 0.0468(11) -0.0290(10) -0.0127(9) -0.0046(9)
C2 0.0497(11) 0.0524(13) 0.0520(12) -0.0317(10) -0.0117(9) -0.0007(9)
C3 0.0530(12) 0.0442(11) 0.0517(12) -0.0266(9) -0.0166(9) 0.0067(9)
C4 0.0472(11) 0.0438(11) 0.0443(11) -0.0233(9) -0.0160(9) 0.0051(8)
C5 0.0469(11) 0.0413(11) 0.0473(11) -0.0251(9) -0.0154(9) 0.0057(8)
C6 0.0475(11) 0.0410(11) 0.0458(11) -0.0225(9) -0.0185(9) 0.0064(8)
C7 0.0469(11) 0.0348(10) 0.0428(10) -0.0188(8) -0.0155(8) 0.0036(8)
C8 0.0517(12) 0.0657(14) 0.0660(14) -0.0421(11) -0.0245(10) 0.0080(10)
C9 0.0487(12) 0.0863(17) 0.0816(16) -0.0582(14) -0.0190(11) 0.0123(11)
C10 0.0656(15) 0.0865(17) 0.0717(15) -0.0592(14) -0.0228(12) 0.0159(12)
C11 0.0626(15) 0.0970(18) 0.0881(17) -0.0686(15) -0.0351(13) 0.0145(12)
C12 0.0485(12) 0.0737(15) 0.0758(15) -0.0506(12) -0.0251(11) 0.0118(10)
C13 0.0599(13) 0.0403(11) 0.0497(11) -0.0272(9) -0.0213(10) 0.0113(9)
C14 0.0802(17) 0.0577(14) 0.0729(15) -0.0231(12) -0.0411(13) 0.0075(11)
C15 0.118(3) 0.0749(19) 0.096(2) -0.0348(17) -0.073(2) 0.0270(17)
C16 0.129(3) 0.0694(18) 0.0582(16) -0.0295(14) -0.0415(18) 0.0374(18)
C17 0.0915(19) 0.0626(16) 0.0524(14) -0.0213(12) -0.0106(13) 0.0193(13)
C18 0.0697(15) 0.0565(14) 0.0542(13) -0.0273(11) -0.0156(11) 0.0124(11)
C19 0.0727(15) 0.0629(15) 0.0686(14) -0.0426(12) -0.0181(12) -0.0025(11)
C20 0.115(2) 0.0581(16) 0.0987(19) -0.0482(15) -0.0380(16) 0.0033(14)
C21 0.0943(19) 0.0759(17) 0.0574(14) -0.0275(12) -0.0298(13) -0.0095(13)
C22 0.0392(10) 0.0468(11) 0.0492(11) -0.0268(9) -0.0168(8) 0.0061(8)
C23 0.0433(11) 0.0493(12) 0.0525(12) -0.0266(10) -0.0168(9) 0.0073(9)
C24 0.0448(11) 0.0628(14) 0.0510(12) -0.0212(10) -0.0180(9) -0.0017(9)
C25 0.0526(13) 0.0872(18) 0.0500(12) -0.0353(12) -0.0082(10) -0.0062(11)
C26 0.0502(13) 0.0866(18) 0.0748(16) -0.0565(15) -0.0077(11) 0.0068(12)
C27 0.0496(12) 0.0548(13) 0.0693(14) -0.0373(11) -0.0177(11) 0.0105(9)
C28 0.0767(17) 0.0762(18) 0.0654(15) -0.0101(13) -0.0188(13) -0.0035(13)

loop_
_atom_type_symbol
_atom_type_description
_atom_type_scat_dispersion_real
_atom_type_scat_dispersion_imag
_atom_type_scat_source
C C 0.0033 0.0016 'International Tables Vol C Tables 4.2.6.8 and 6.1.1.4'
H H 0.0000 0.0000 'International Tables Vol C Tables 4.2.6.8 and 6.1.1.4'
N N 0.0061 0.0033 'International Tables Vol C Tables 4.2.6.8 and 6.1.1.4'
O O 0.0106 0.0060 'International Tables Vol C Tables 4.2.6.8 and 6.1.1.4'

loop_
_geom_angle_atom_site_label_1
_geom_angle_atom_site_label_2
_geom_angle_atom_site_label_3
_geom_angle
C22 N1 C6 120.12(15)
C22 N1 C5 123.57(14)
C6 N1 C5 62.79(12)
C1 O1 C4 107.57(14)
C2 C1 O1 109.25(16)
C2 C1 C21 135.31(18)
O1 C1 C21 115.44(18)
C1 C2 C3 106.74(16)
C1 C2 C19 126.12(19)
C3 C2 C19 127.14(19)
C4 C3 C2 107.00(17)
C4 C3 H3 126.5
C2 C3 H3 126.5
C3 C4 O1 109.42(15)
C3 C4 C5 132.88(17)
O1 C4 C5 117.60(15)
N1 C5 C4 120.05(15)
N1 C5 C13 114.38(15)
C4 C5 C13 114.61(15)
N1 C5 C6 58.36(11)
C4 C5 C6 117.28(16)
C13 C5 C6 120.79(14)
N1 C6 C7 119.88(15)
N1 C6 C5 58.85(11)
C7 C6 C5 123.50(15)
N1 C6 H6 114.5
C7 C6 H6 114.5
C5 C6 H6 114.5
C12 C7 C8 118.49(16)
C12 C7 C6 122.66(17)
C8 C7 C6 118.85(16)
C7 C8 C9 121.11(18)
C7 C8 H8 119.4
C9 C8 H8 119.4
C10 C9 C8 119.90(19)
C10 C9 H9 120.1
C8 C9 H9 120.0
C9 C10 C11 119.57(18)
C9 C10 H10 120.2
C11 C10 H10 120.2
C10 C11 C12 120.7(2)
C10 C11 H11 119.7
C12 C11 H11 119.7
C7 C12 C11 120.25(19)
C7 C12 H12 119.9
C11 C12 H12 119.9
C14 C13 C18 118.7(2)
C14 C13 C5 121.37(19)
C18 C13 C5 119.92(19)
C13 C14 C15 120.5(2)
C13 C14 H14 119.7
C15 C14 H14 119.7
C16 C15 C14 119.8(3)
C16 C15 H15 120.1
C14 C15 H15 120.1
C17 C16 C15 120.1(2)
C17 C16 H16 119.9
C15 C16 H16 119.9
C16 C17 C18 120.3(3)
C16 C17 H17 119.8
C18 C17 H17 119.8
C17 C18 C13 120.5(2)
C17 C18 H18 119.8
C13 C18 H18 119.8
O2 C19 C2 121.5(2)
O2 C19 C20 121.2(2)
C2 C19 C20 117.3(2)
C19 C20 H20A 109.5
C19 C20 H20B 109.5
H20A C20 H20B 109.5
C19 C20 H20C 109.5
H20A C20 H20C 109.5
H20B C20 H20C 109.5
C1 C21 H21A 109.5
C1 C21 H21B 109.5
H21A C21 H21B 109.5
C1 C21 H21C 109.5
H21A C21 H21C 109.5
H21B C21 H21C 109.5
C23 C22 C27 119.20(18)
C23 C22 N1 119.32(15)
C27 C22 N1 121.30(17)
C22 C23 C24 122.08(17)
C22 C23 H23 119.0
C24 C23 H23 119.0
C23 C24 C25 118.0(2)
C23 C24 C28 120.58(19)
C25 C24 C28 121.4(2)
C26 C25 C24 120.5(2)
C26 C25 H25 119.7
C24 C25 H25 119.7
C25 C26 C27 121.15(19)
C25 C26 H26 119.4
C27 C26 H26 119.4
C26 C27 C22 119.0(2)
C26 C27 H27 120.5
C22 C27 H27 120.5
C24 C28 H28A 109.5
C24 C28 H28B 109.5
H28A C28 H28B 109.5
C24 C28 H28C 109.5
H28A C28 H28C 109.5
H28B C28 H28C 109.5

loop_
_geom_bond_atom_site_label_1
_geom_bond_atom_site_label_2
_geom_bond_distance
N1 C22 1.416(2)
N1 C6 1.459(2)
N1 C5 1.467(2)
O1 C1 1.362(2)
O1 C4 1.373(2)
O2 C19 1.210(3)
C1 C2 1.351(3)
C1 C21 1.473(3)
C2 C3 1.427(3)
C2 C19 1.476(3)
C3 C4 1.338(2)
C3 H3 0.9300
C4 C5 1.477(2)
C5 C13 1.492(3)
C5 C6 1.524(2)
C6 C7 1.488(2)
C6 H6 0.9800
C7 C12 1.369(3)
C7 C8 1.374(3)
C8 C9 1.378(3)
C8 H8 0.9300
C9 C10 1.360(3)
C9 H9 0.9300
C10 C11 1.364(3)
C10 H10 0.9300
C11 C12 1.380(3)
C11 H11 0.9300
C12 H12 0.9300
C13 C14 1.372(3)
C13 C18 1.385(3)
C14 C15 1.389(3)
C14 H14 0.9300
C15 C16 1.369(4)
C15 H15 0.9300
C16 C17 1.359(4)
C16 H16 0.9300
C17 C18 1.377(3)
C17 H17 0.9300
C18 H18 0.9300
C19 C20 1.476(3)
C20 H20A 0.9600
C20 H20B 0.9600
C20 H20C 0.9600
C21 H21A 0.9600
C21 H21B 0.9600
C21 H21C 0.9600
C22 C23 1.375(3)
C22 C27 1.387(2)
C23 C24 1.377(3)
C23 H23 0.9300
C24 C25 1.384(3)
C24 C28 1.499(3)
C25 C26 1.368(3)
C25 H25 0.9300
C26 C27 1.378(3)
C26 H26 0.9300
C27 H27 0.9300
C28 H28A 0.9600
C28 H28B 0.9600
C28 H28C 0.9600

loop_
_geom_hbond_atom_site_label_D
_geom_hbond_atom_site_label_H
_geom_hbond_atom_site_label_A
_geom_hbond_distance_DH
_geom_hbond_distance_HA
_geom_hbond_distance_DA
_geom_hbond_angle_DHA
C21 H21A O2 0.96 2.49 3.087(3) 119.9

loop_
_geom_torsion_atom_site_label_1
_geom_torsion_atom_site_label_2
_geom_torsion_atom_site_label_3
_geom_torsion_atom_site_label_4
_geom_torsion
C4 O1 C1 C2 1.3(2)
C4 O1 C1 C21 -178.25(18)
O1 C1 C2 C3 -0.8(2)
C21 C1 C2 C3 178.7(2)
O1 C1 C2 C19 179.33(18)
C21 C1 C2 C19 -1.2(4)
C1 C2 C3 C4 -0.1(2)
C19 C2 C3 C4 179.82(19)
C2 C3 C4 O1 0.9(2)
C2 C3 C4 C5 -175.25(19)
C1 O1 C4 C3 -1.4(2)
C1 O1 C4 C5 175.44(16)
C22 N1 C5 C4 -4.2(2)
C6 N1 C5 C4 105.39(18)
C22 N1 C5 C13 137.98(16)
C6 N1 C5 C13 -112.38(16)
C22 N1 C5 C6 -109.63(18)
C3 C4 C5 N1 129.2(2)
O1 C4 C5 N1 -46.7(2)
C3 C4 C5 C13 -12.9(3)
O1 C4 C5 C13 171.19(15)
C3 C4 C5 C6 -163.3(2)
O1 C4 C5 C6 20.8(2)
C22 N1 C6 C7 -131.78(17)
C5 N1 C6 C7 113.35(18)
C22 N1 C6 C5 114.87(17)
C4 C5 C6 N1 -110.13(18)
C13 C5 C6 N1 101.38(19)
N1 C5 C6 C7 -107.34(19)
C4 C5 C6 C7 142.53(18)
C13 C5 C6 C7 -6.0(3)
N1 C6 C7 C12 -4.9(3)
C5 C6 C7 C12 65.5(3)
N1 C6 C7 C8 174.64(17)
C5 C6 C7 C8 -114.9(2)
C12 C7 C8 C9 -0.2(3)
C6 C7 C8 C9 -179.71(19)
C7 C8 C9 C10 0.0(4)
C8 C9 C10 C11 -0.2(4)
C9 C10 C11 C12 0.6(4)
C8 C7 C12 C11 0.6(3)
C6 C7 C12 C11 -179.92(19)
C10 C11 C12 C7 -0.8(4)
N1 C5 C13 C14 -25.1(2)
C4 C5 C13 C14 119.2(2)
C6 C5 C13 C14 -91.5(2)
N1 C5 C13 C18 153.20(16)
C4 C5 C13 C18 -62.5(2)
C6 C5 C13 C18 86.8(2)
C18 C13 C14 C15 -1.1(3)
C5 C13 C14 C15 177.22(19)
C13 C14 C15 C16 0.5(4)
C14 C15 C16 C17 1.2(4)
C15 C16 C17 C18 -2.2(4)
C16 C17 C18 C13 1.6(3)
C14 C13 C18 C17 0.1(3)
C5 C13 C18 C17 -178.24(17)
C1 C2 C19 O2 4.5(4)
C3 C2 C19 O2 -175.4(2)
C1 C2 C19 C20 -175.1(2)
C3 C2 C19 C20 5.0(3)
C6 N1 C22 C23 58.6(2)
C5 N1 C22 C23 134.19(18)
C6 N1 C22 C27 -126.39(18)
C5 N1 C22 C27 -50.8(2)
C27 C22 C23 C24 1.2(3)
N1 C22 C23 C24 176.28(17)
C22 C23 C24 C25 0.7(3)
C22 C23 C24 C28 -178.59(19)
C23 C24 C25 C26 -1.7(3)
C28 C24 C25 C26 177.6(2)
C24 C25 C26 C27 0.7(3)
C25 C26 C27 C22 1.2(3)
C23 C22 C27 C26 -2.1(3)
N1 C22 C27 C26 -177.13(18)
